data_4311277
loop_
_publ_author_name
'Rolf W. Saalfrank'
'Christian Deutscher'
'Stefan Sperner'
'Takayuki Nakajima'
'Ayuk M. Ako'
'Eveline Uller'
'Frank Hampel'
'Frank W. Heinemann'

_publ_contact_author 'Dr. Frank Hampel'
_publ_contact_author_email hampel@organik.uni-erlangen.de
_publ_section_title
;
 Six-Membered Metalla-coronands. Synthesis and Crystal Packing: Columns,
 Compartments, and 3D-Networks,
;
_journal_name_full 'Inorganic Chemistry'
_journal_page_first 4372
_journal_page_last 4382
_journal_paper_doi 10.1021/ic049799w
_journal_volume 43
_journal_year 2004
_chemical_formula_sum 'C96 H150 Cl6 Fe6 N6 O30'
_chemical_formula_weight 2416.02
_chemical_name_systematic
;
  ?
;
_space_group_IT_number 2
_symmetry_cell_setting triclinic
_symmetry_space_group_name_Hall '-P 1'
_symmetry_space_group_name_H-M 'P -1'
_atom_sites_solution_hydrogens geom
_atom_sites_solution_primary direct
_atom_sites_solution_secondary difmap
_audit_creation_method SHELXL-97
_cell_angle_alpha 87.4551(1)
_cell_angle_beta 80.3979(14)
_cell_angle_gamma 75.6373(13)
_cell_formula_units_Z 1
_cell_length_a 11.9911(2)
_cell_length_b 15.0678(4)
_cell_length_c 15.7072(4)
_cell_measurement_reflns_used 11921
_cell_measurement_temperature 173(2)
_cell_volume 2710.74(11)
_computing_cell_refinement DENZO-SMN
_computing_data_collection 'Nonius Collect'
_computing_data_reduction DENZO-SMN
_computing_molecular_graphics 'SHELXTL NT'
_computing_publication_material 'SHELXTL NT'
_computing_structure_refinement 'SHELXL-97 (Sheldrick, 1997)'
_computing_structure_solution 'SHELXS-97 (Sheldrick, 1990)'
_diffrn_ambient_temperature 173(2)
_diffrn_detector_area_resol_mean 9
_diffrn_measured_fraction_theta_full 0.996
_diffrn_measured_fraction_theta_max 0.996
_diffrn_measurement_device_type 'Nonius KappaCCD'
_diffrn_radiation_monochromator graphite
_diffrn_radiation_source 'fine-focus rotating anode'
_diffrn_radiation_type MoK\a
_diffrn_radiation_wavelength 0.71073
_diffrn_reflns_av_R_equivalents 0.0272
_diffrn_reflns_av_sigmaI/netI 0.0472
_diffrn_reflns_limit_h_max 14
_diffrn_reflns_limit_h_min -15
_diffrn_reflns_limit_k_max 19
_diffrn_reflns_limit_k_min -19
_diffrn_reflns_limit_l_max 20
_diffrn_reflns_limit_l_min -20
_diffrn_reflns_number 23421
_diffrn_reflns_theta_full 27.51
_diffrn_reflns_theta_max 27.51
_diffrn_reflns_theta_min 2.20
_exptl_absorpt_coefficient_mu 1.007
_exptl_absorpt_correction_T_max 0.8636
_exptl_absorpt_correction_T_min 0.8240
_exptl_absorpt_correction_type 'empirical (Scalepack)'
_exptl_crystal_colour yellow
_exptl_crystal_density_diffrn 1.480
_exptl_crystal_density_method 'not measured'
_exptl_crystal_description block
_exptl_crystal_F_000 1266
_exptl_crystal_size_max 0.20
_exptl_crystal_size_mid 0.20
_exptl_crystal_size_min 0.15
_refine_diff_density_max 0.700
_refine_diff_density_min -0.369
_refine_diff_density_rms 0.061
_refine_ls_extinction_method none
_refine_ls_goodness_of_fit_ref 0.996
_refine_ls_hydrogen_treatment 'localized, free refined'
_refine_ls_matrix_type full
_refine_ls_number_parameters 949
_refine_ls_number_reflns 12433
_refine_ls_number_restraints 0
_refine_ls_restrained_S_all 0.996
_refine_ls_R_factor_all 0.0537
_refine_ls_R_factor_gt 0.0332
_refine_ls_shift/su_max 0.004
_refine_ls_shift/su_mean 0.000
_refine_ls_structure_factor_coef Fsqd
_refine_ls_weighting_details 'calc w=1/[\s^2^(Fo^2^)+(0.0450P)^2^+0.0000P] where P=(Fo^2^+2Fc^2^)/3'
_refine_ls_weighting_scheme calc
_refine_ls_wR_factor_gt 0.0765
_refine_ls_wR_factor_ref 0.0837
_reflns_number_gt 9362
_reflns_number_total 12433
_reflns_threshold_expression >2sigma(I)
_cod_data_source_file ic049799wsi20040216_012135_11.cif
_cod_data_source_block tn07
_cod_depositor_comments
;
The following automatic conversions were performed:
'_symmetry_cell_setting' value 'Triclinic' changed to 'triclinic'
according to '/home/saulius/struct/CIF-dictionaries/cif_core.dic'
dictionary named 'cif_core.dic' version 2.4.1 from 2010-06-29.

Automatic conversion script
Id: cif_fix_enum 1527 2010-12-29 10:47:43Z saulius 
;
_cod_database_code 4311277

loop_
_symmetry_equiv_pos_as_xyz
'x, y, z'
'-x, -y, -z'

loop_
_atom_site_label
_atom_site_type_symbol
_atom_site_fract_x
_atom_site_fract_y
_atom_site_fract_z
_atom_site_U_iso_or_equiv
_atom_site_adp_type
_atom_site_occupancy
_atom_site_symmetry_multiplicity
_atom_site_calc_flag
_atom_site_refinement_flags
_atom_site_disorder_assembly
_atom_site_disorder_group
Fe1 Fe 0.18154(2) 0.501039(18) 0.329064(17) 0.01967(7) Uani 1 1 d . . .
Fe2 Fe 0.17607(2) 0.628812(18) 0.485674(17) 0.01956(7) Uani 1 1 d . . .
Fe3 Fe -0.01059(2) 0.631785(18) 0.654358(17) 0.01934(7) Uani 1 1 d . . .
N10 N 0.14591(13) 0.76250(11) 0.40681(11) 0.0231(3) Uani 1 1 d . . .
N40 N 0.34715(13) 0.38704(11) 0.30164(10) 0.0226(3) Uani 1 1 d . . .
N70 N 0.12285(13) 0.59840(11) 0.74663(10) 0.0216(3) Uani 1 1 d . . .
O13 O 0.07987(10) 0.60372(9) 0.40093(8) 0.0204(3) Uani 1 1 d . . .
O16 O 0.04311(10) 0.71264(9) 0.56153(9) 0.0226(3) Uani 1 1 d . . .
O19 O 0.20108(13) 0.93374(10) 0.32482(10) 0.0362(4) Uani 1 1 d . . .
O22 O 0.31365(15) 1.07801(11) 0.36362(12) 0.0475(4) Uani 1 1 d . . .
O25 O 0.38899(13) 1.13110(11) 0.51333(11) 0.0403(4) Uani 1 1 d . . .
O43 O 0.13567(10) 0.39742(9) 0.39889(8) 0.0208(3) Uani 1 1 d . . .
O46 O 0.28188(10) 0.53124(9) 0.40919(9) 0.0227(3) Uani 1 1 d . . .
O49 O 0.47515(12) 0.26980(10) 0.09221(10) 0.0331(3) Uani 1 1 d . . .
O52 O 0.46383(14) 0.13279(12) -0.02798(11) 0.0457(4) Uani 1 1 d . . .
O55 O 0.38116(14) 0.00317(12) -0.17934(12) 0.0491(4) Uani 1 1 d . . .
O73 O 0.12640(10) 0.55113(9) 0.58121(8) 0.0207(3) Uani 1 1 d . . .
O76 O -0.05987(10) 0.53056(9) 0.72717(8) 0.0222(3) Uani 1 1 d . . .
O79 O 0.31095(12) 0.59393(11) 0.84243(10) 0.0333(3) Uani 1 1 d . . .
O82 O 0.32623(13) 0.41011(11) 0.91619(10) 0.0381(4) Uani 1 1 d . . .
O85 O 0.12708(14) 0.32614(12) 0.95505(11) 0.0425(4) Uani 1 1 d . . .
C11 C 0.06386(18) 0.75701(14) 0.34713(14) 0.0262(4) Uani 1 1 d . . .
C12 C 0.00012(16) 0.68177(14) 0.37405(14) 0.0244(4) Uani 1 1 d . . .
C13 C 0.25995(17) 0.77295(15) 0.35780(15) 0.0275(4) Uani 1 1 d . . .
C14 C 0.09489(18) 0.83429(14) 0.47379(14) 0.0281(4) Uani 1 1 d . . .
C15 C 0.00081(17) 0.80568(14) 0.53788(14) 0.0258(4) Uani 1 1 d . . .
C18 C 0.2581(2) 0.84637(15) 0.28938(15) 0.0326(5) Uani 1 1 d . . .
C20 C 0.2208(2) 1.00778(16) 0.26874(17) 0.0380(5) Uani 1 1 d . . .
C21 C 0.3271(2) 1.03862(17) 0.28127(17) 0.0394(5) Uani 1 1 d . . .
C23 C 0.3627(3) 1.01571(19) 0.4251(2) 0.0531(7) Uani 1 1 d . . .
C24 C 0.3288(2) 1.06065(18) 0.51086(19) 0.0465(6) Uani 1 1 d . . .
C26 C 0.36777(18) 1.17990(16) 0.58843(15) 0.0358(5) Uani 1 1 d . . .
C27 C 0.2820(2) 1.17350(18) 0.65765(18) 0.0440(6) Uani 1 1 d . . .
C28 C 0.2690(2) 1.2259(2) 0.73020(19) 0.0524(7) Uani 1 1 d . . .
C29 C 0.3400(3) 1.28376(19) 0.7353(2) 0.0529(7) Uani 1 1 d . . .
C30 C 0.4244(2) 1.29077(18) 0.6649(2) 0.0483(7) Uani 1 1 d . . .
C31 C 0.4388(2) 1.24014(17) 0.59159(18) 0.0409(6) Uani 1 1 d . . .
C41 C 0.33230(16) 0.30782(14) 0.35939(14) 0.0250(4) Uani 1 1 d . . .
C42 C 0.22910(16) 0.33558(15) 0.43200(13) 0.0242(4) Uani 1 1 d . . .
C43 C 0.43933(16) 0.42901(15) 0.32224(14) 0.0258(4) Uani 1 1 d . . .
C45 C 0.39866(16) 0.47836(15) 0.40788(14) 0.0250(4) Uani 1 1 d . . .
C47 C 0.36714(16) 0.36062(14) 0.20929(13) 0.0249(4) Uani 1 1 d . . .
C48 C 0.47067(18) 0.28071(15) 0.18226(14) 0.0298(5) Uani 1 1 d . . .
C50 C 0.5694(2) 0.19645(19) 0.05786(18) 0.0429(6) Uani 1 1 d . . .
C51 C 0.5576(2) 0.1757(2) -0.03188(18) 0.0443(6) Uani 1 1 d . . .
C53 C 0.4717(2) 0.0864(2) -0.10555(18) 0.0492(7) Uani 1 1 d . . .
C54 C 0.3577(2) 0.06176(19) -0.10691(18) 0.0431(6) Uani 1 1 d . . .
C56 C 0.2900(2) -0.01631(17) -0.21122(16) 0.0409(6) Uani 1 1 d . . .
C57 C 0.3235(3) -0.07993(19) -0.27858(18) 0.0484(6) Uani 1 1 d . . .
C58 C 0.2391(3) -0.1018(2) -0.3175(2) 0.0605(8) Uani 1 1 d . . .
C59 C 0.1224(3) -0.0595(3) -0.2917(2) 0.0684(10) Uani 1 1 d . . .
C60 C 0.0909(3) 0.0020(2) -0.2259(2) 0.0580(8) Uani 1 1 d . . .
C61 C 0.1734(2) 0.02387(19) -0.18345(17) 0.0435(6) Uani 1 1 d . . .
C71 C 0.22522(16) 0.52687(14) 0.70473(13) 0.0237(4) Uani 1 1 d . . .
C72 C 0.19667(17) 0.48311(14) 0.62796(13) 0.0236(4) Uani 1 1 d . . .
C74 C 0.05833(17) 0.56260(15) 0.82400(13) 0.0252(4) Uani 1 1 d . . .
C75 C -0.00339(17) 0.49442(14) 0.79822(13) 0.0238(4) Uani 1 1 d . . .
C76 C 0.15939(18) 0.68124(14) 0.76864(14) 0.0261(4) Uani 1 1 d . . .
C78 C 0.21592(19) 0.67274(16) 0.84908(15) 0.0315(5) Uani 1 1 d . . .
C80 C 0.3533(2) 0.56577(18) 0.92094(17) 0.0415(6) Uani 1 1 d . . .
C81 C 0.4078(2) 0.46479(18) 0.91625(18) 0.0417(6) Uani 1 1 d . . .
C83 C 0.2525(2) 0.41026(18) 0.99676(16) 0.0375(5) Uani 1 1 d . . .
C84 C 0.2139(2) 0.32294(18) 1.00890(16) 0.0373(5) Uani 1 1 d . . .
C86 C 0.06357(18) 0.26113(16) 0.96863(14) 0.0350(5) Uani 1 1 d . . .
C87 C -0.0236(2) 0.26956(18) 0.91831(16) 0.0390(5) Uani 1 1 d . . .
C88 C -0.0948(2) 0.20909(19) 0.92911(18) 0.0453(6) Uani 1 1 d . . .
C89 C -0.0782(2) 0.13845(19) 0.98915(18) 0.0490(7) Uani 1 1 d . . .
C90 C 0.0086(2) 0.13037(19) 1.03791(19) 0.0507(7) Uani 1 1 d . . .
C91 C 0.0808(2) 0.19099(17) 1.02889(16) 0.0411(6) Uani 1 1 d . . .
Cl3 Cl -0.12004(4) 0.75325(3) 0.74176(3) 0.02687(11) Uani 1 1 d . . .
Cl1 Cl 0.24333(4) 0.58359(3) 0.20776(3) 0.02833(11) Uani 1 1 d . . .
Cl2 Cl 0.33006(4) 0.66523(3) 0.53742(3) 0.02755(11) Uani 1 1 d . . .
H42B H 0.2077(16) 0.2785(14) 0.4551(13) 0.019(5) Uiso 1 1 d . . .
H47B H 0.3761(15) 0.4175(14) 0.1756(13) 0.018(5) Uiso 1 1 d . . .
H43B H 0.4508(16) 0.4729(14) 0.2758(13) 0.020(5) Uiso 1 1 d . . .
H72B H 0.2741(17) 0.4519(14) 0.5900(13) 0.022(5) Uiso 1 1 d . . .
H14B H 0.0620(17) 0.8940(15) 0.4469(14) 0.026(5) Uiso 1 1 d . . .
H15B H -0.0695(18) 0.8133(14) 0.5086(14) 0.026(5) Uiso 1 1 d . . .
H72A H 0.1595(16) 0.4345(14) 0.6466(13) 0.018(5) Uiso 1 1 d . . .
H76B H 0.2133(16) 0.6935(13) 0.7195(13) 0.017(5) Uiso 1 1 d . . .
H45B H 0.4486(18) 0.5202(15) 0.4112(14) 0.027(5) Uiso 1 1 d . . .
H11B H 0.0102(19) 0.8140(16) 0.3455(14) 0.032(6) Uiso 1 1 d . . .
H75B H -0.0561(18) 0.4826(14) 0.8452(14) 0.025(5) Uiso 1 1 d . . .
H15A H -0.0194(16) 0.8456(15) 0.5881(14) 0.024(5) Uiso 1 1 d . . .
H80B H 0.2902(18) 0.5808(15) 0.9701(15) 0.026(6) Uiso 1 1 d . . .
H42A H 0.2512(16) 0.3626(14) 0.4787(14) 0.021(5) Uiso 1 1 d . . .
H48B H 0.4650(17) 0.2219(15) 0.2130(14) 0.024(5) Uiso 1 1 d . . .
H13B H 0.2964(18) 0.7172(16) 0.3285(15) 0.032(6) Uiso 1 1 d . . .
H12B H -0.0677(16) 0.7019(13) 0.4222(13) 0.013(5) Uiso 1 1 d . . .
H41B H 0.4067(17) 0.2801(14) 0.3815(13) 0.021(5) Uiso 1 1 d . . .
H74B H 0.0019(17) 0.6127(15) 0.8500(14) 0.023(5) Uiso 1 1 d . . .
H75A H 0.0517(16) 0.4330(14) 0.7832(12) 0.017(5) Uiso 1 1 d . . .
H41A H 0.321(2) 0.2626(17) 0.3243(16) 0.041(7) Uiso 1 1 d . . .
H12A H -0.0324(17) 0.6672(14) 0.3258(14) 0.024(5) Uiso 1 1 d . . .
H13A H 0.3066(17) 0.7818(14) 0.3990(14) 0.022(5) Uiso 1 1 d . . .
H43A H 0.510(2) 0.3821(17) 0.3228(16) 0.041(7) Uiso 1 1 d . . .
H71B H 0.2880(18) 0.5573(15) 0.6837(14) 0.030(6) Uiso 1 1 d . . .
H71A H 0.2543(18) 0.4813(16) 0.7472(15) 0.033(6) Uiso 1 1 d . . .
H45A H 0.4033(16) 0.4348(14) 0.4556(14) 0.022(5) Uiso 1 1 d . . .
H14A H 0.1569(17) 0.8367(13) 0.5041(13) 0.020(5) Uiso 1 1 d . . .
H48A H 0.5450(19) 0.2922(15) 0.1937(14) 0.033(6) Uiso 1 1 d . . .
H74A H 0.1125(17) 0.5319(14) 0.8643(14) 0.024(5) Uiso 1 1 d . . .
H11A H 0.1071(18) 0.7403(15) 0.2882(15) 0.027(6) Uiso 1 1 d . . .
H18B H 0.337(2) 0.8480(16) 0.2675(16) 0.041(7) Uiso 1 1 d . . .
H54B H 0.329(2) 0.0337(17) -0.0528(18) 0.046(7) Uiso 1 1 d . . .
H47A H 0.2969(19) 0.3466(15) 0.1981(15) 0.035(6) Uiso 1 1 d . . .
H20B H 0.1477(19) 1.0585(16) 0.2839(14) 0.030(6) Uiso 1 1 d . . .
H21B H 0.399(2) 0.9862(17) 0.2718(15) 0.041(7) Uiso 1 1 d . . .
H83B H 0.189(2) 0.4611(18) 0.9985(17) 0.047(7) Uiso 1 1 d . . .
H78B H 0.2396(18) 0.7273(15) 0.8546(14) 0.029(6) Uiso 1 1 d . . .
H80A H 0.408(2) 0.6005(17) 0.9313(16) 0.046(7) Uiso 1 1 d . . .
H78A H 0.1622(18) 0.6659(15) 0.9017(15) 0.028(6) Uiso 1 1 d . . .
H84B H 0.181(2) 0.3213(17) 1.0683(17) 0.042(7) Uiso 1 1 d . . .
H81B H 0.462(2) 0.4518(17) 0.8617(17) 0.042(7) Uiso 1 1 d . . .
H84A H 0.282(2) 0.2692(17) 0.9948(16) 0.041(7) Uiso 1 1 d . . .
H30 H 0.474(2) 1.331(2) 0.6653(18) 0.059(8) Uiso 1 1 d . . .
H20A H 0.2253(19) 0.9933(16) 0.2046(17) 0.040(7) Uiso 1 1 d . . .
H54A H 0.296(2) 0.1189(18) -0.1072(16) 0.041(7) Uiso 1 1 d . . .
H21A H 0.339(2) 1.0854(18) 0.2370(17) 0.046(7) Uiso 1 1 d . . .
H76A H 0.0911(19) 0.7312(16) 0.7804(14) 0.033(6) Uiso 1 1 d . . .
H81A H 0.447(2) 0.4465(19) 0.9637(19) 0.056(8) Uiso 1 1 d . . .
H91 H 0.1386(19) 0.1829(16) 1.0627(15) 0.034(6) Uiso 1 1 d . . .
H90 H 0.025(2) 0.087(2) 1.0734(18) 0.054(8) Uiso 1 1 d . . .
H51B H 0.634(2) 0.1318(19) -0.0594(18) 0.059(8) Uiso 1 1 d . . .
H23B H 0.329(2) 0.957(2) 0.428(2) 0.073(9) Uiso 1 1 d . . .
H89 H -0.131(2) 0.093(2) 0.9938(18) 0.062(8) Uiso 1 1 d . . .
H51A H 0.545(2) 0.232(2) -0.0705(18) 0.053(8) Uiso 1 1 d . . .
H29 H 0.339(2) 1.313(2) 0.786(2) 0.060(9) Uiso 1 1 d . . .
H88 H -0.155(2) 0.2172(19) 0.8934(19) 0.061(8) Uiso 1 1 d . . .
H23A H 0.446(3) 0.998(2) 0.4060(19) 0.063(9) Uiso 1 1 d . . .
H18A H 0.221(2) 0.8353(17) 0.2374(17) 0.043(7) Uiso 1 1 d . . .
H50B H 0.569(2) 0.1383(18) 0.0928(17) 0.045(7) Uiso 1 1 d . . .
H60 H 0.010(2) 0.0341(19) -0.2083(18) 0.058(8) Uiso 1 1 d . . .
H27 H 0.233(2) 1.131(2) 0.6563(19) 0.067(9) Uiso 1 1 d . . .
H58 H 0.271(2) -0.144(2) -0.362(2) 0.064(9) Uiso 1 1 d . . .
H24B H 0.346(2) 1.0166(18) 0.5566(17) 0.045(7) Uiso 1 1 d . . .
H57 H 0.402(2) -0.1049(18) -0.2963(17) 0.046(7) Uiso 1 1 d . . .
H28 H 0.206(2) 1.2222(19) 0.7835(19) 0.063(8) Uiso 1 1 d . . .
H53B H 0.483(2) 0.136(2) -0.1620(19) 0.062(8) Uiso 1 1 d . . .
H87 H -0.038(2) 0.3213(18) 0.8801(17) 0.047(7) Uiso 1 1 d . . .
H83A H 0.295(2) 0.4163(17) 1.0396(17) 0.045(7) Uiso 1 1 d . . .
H31 H 0.496(2) 1.2427(16) 0.5416(16) 0.038(6) Uiso 1 1 d . . .
H24A H 0.238(3) 1.0858(19) 0.5285(18) 0.063(8) Uiso 1 1 d . . .
H50A H 0.647(3) 0.216(2) 0.053(2) 0.078(10) Uiso 1 1 d . . .
H53A H 0.541(3) 0.027(2) -0.105(2) 0.072(9) Uiso 1 1 d . . .
H61 H 0.147(2) 0.069(2) -0.1405(19) 0.061(9) Uiso 1 1 d . . .
H59 H 0.068(3) -0.079(2) -0.323(2) 0.080(10) Uiso 1 1 d . . .

loop_
_atom_site_aniso_label
_atom_site_aniso_U_11
_atom_site_aniso_U_22
_atom_site_aniso_U_33
_atom_site_aniso_U_23
_atom_site_aniso_U_13
_atom_site_aniso_U_12
Fe1 0.01907(13) 0.02106(15) 0.02036(15) -0.00042(11) -0.00517(10) -0.00627(10)
Fe2 0.01947(13) 0.02047(14) 0.01990(15) -0.00056(11) -0.00456(10) -0.00605(10)
Fe3 0.01915(13) 0.02010(15) 0.01986(15) 0.00018(11) -0.00467(10) -0.00585(10)
N10 0.0245(8) 0.0225(9) 0.0236(9) -0.0009(7) -0.0038(6) -0.0078(6)
N40 0.0214(8) 0.0253(9) 0.0217(9) -0.0030(7) -0.0041(6) -0.0061(6)
N70 0.0223(8) 0.0224(9) 0.0218(9) -0.0025(7) -0.0054(6) -0.0068(6)
O13 0.0201(6) 0.0185(7) 0.0234(7) 0.0007(5) -0.0072(5) -0.0037(5)
O16 0.0230(6) 0.0188(7) 0.0253(7) 0.0011(6) -0.0033(5) -0.0041(5)
O19 0.0430(8) 0.0266(8) 0.0367(9) 0.0041(7) 0.0019(7) -0.0105(7)
O22 0.0587(10) 0.0324(9) 0.0530(12) 0.0004(8) -0.0239(9) -0.0044(8)
O25 0.0411(9) 0.0394(9) 0.0446(10) 0.0025(8) -0.0105(7) -0.0157(7)
O43 0.0189(6) 0.0210(7) 0.0229(7) 0.0021(6) -0.0067(5) -0.0038(5)
O46 0.0173(6) 0.0269(7) 0.0241(7) -0.0038(6) -0.0053(5) -0.0036(5)
O49 0.0334(8) 0.0342(9) 0.0288(8) -0.0125(7) -0.0021(6) -0.0029(6)
O52 0.0430(9) 0.0539(11) 0.0417(10) -0.0234(9) -0.0008(7) -0.0143(8)
O55 0.0481(10) 0.0517(11) 0.0503(11) -0.0182(9) -0.0138(8) -0.0102(8)
O73 0.0210(6) 0.0205(7) 0.0211(7) 0.0021(6) -0.0064(5) -0.0040(5)
O76 0.0242(6) 0.0246(7) 0.0204(7) 0.0036(6) -0.0092(5) -0.0080(5)
O79 0.0307(7) 0.0423(9) 0.0295(8) -0.0015(7) -0.0129(6) -0.0086(6)
O82 0.0475(9) 0.0453(10) 0.0274(8) -0.0013(7) -0.0047(7) -0.0229(8)
O85 0.0496(9) 0.0498(10) 0.0383(10) 0.0136(8) -0.0176(7) -0.0264(8)
C11 0.0288(10) 0.0224(11) 0.0279(12) 0.0029(9) -0.0093(9) -0.0045(8)
C12 0.0235(10) 0.0219(10) 0.0286(11) 0.0009(9) -0.0094(9) -0.0037(8)
C13 0.0281(10) 0.0247(11) 0.0300(12) 0.0001(9) -0.0002(9) -0.0097(9)
C14 0.0324(11) 0.0226(11) 0.0303(12) -0.0005(9) -0.0036(9) -0.0095(9)
C15 0.0300(10) 0.0178(10) 0.0279(12) 0.0004(9) -0.0031(9) -0.0039(8)
C18 0.0378(12) 0.0293(12) 0.0310(13) -0.0016(10) 0.0012(10) -0.0133(9)
C20 0.0453(13) 0.0280(12) 0.0409(15) 0.0065(11) -0.0059(11) -0.0112(10)
C21 0.0430(13) 0.0311(13) 0.0434(15) 0.0003(11) -0.0018(11) -0.0110(11)
C23 0.0619(18) 0.0347(15) 0.068(2) 0.0072(14) -0.0352(15) -0.0067(13)
C24 0.0536(16) 0.0389(14) 0.0548(17) 0.0107(13) -0.0235(13) -0.0181(12)
C26 0.0314(11) 0.0356(13) 0.0404(14) 0.0101(11) -0.0130(10) -0.0052(9)
C27 0.0377(13) 0.0431(15) 0.0495(16) 0.0117(13) -0.0095(11) -0.0069(11)
C28 0.0543(16) 0.0490(17) 0.0446(17) 0.0108(14) -0.0058(13) 0.0012(13)
C29 0.0682(18) 0.0381(15) 0.0449(17) -0.0005(13) -0.0176(14) 0.0067(13)
C30 0.0493(15) 0.0336(14) 0.0635(19) 0.0019(13) -0.0231(13) -0.0043(12)
C31 0.0332(12) 0.0376(14) 0.0521(16) 0.0066(12) -0.0108(11) -0.0075(10)
C41 0.0222(10) 0.0240(11) 0.0277(11) 0.0020(9) -0.0055(8) -0.0026(8)
C42 0.0215(9) 0.0282(11) 0.0243(11) 0.0050(9) -0.0088(8) -0.0060(8)
C43 0.0198(10) 0.0290(11) 0.0289(12) -0.0043(9) -0.0026(8) -0.0068(8)
C45 0.0176(9) 0.0287(11) 0.0288(11) -0.0032(9) -0.0066(8) -0.0031(8)
C47 0.0224(10) 0.0289(11) 0.0232(11) -0.0041(9) -0.0037(8) -0.0049(8)
C48 0.0294(11) 0.0307(12) 0.0278(12) -0.0050(10) -0.0027(8) -0.0051(9)
C50 0.0311(12) 0.0465(16) 0.0478(16) -0.0237(13) -0.0036(10) -0.0009(10)
C51 0.0361(13) 0.0537(17) 0.0442(15) -0.0252(14) 0.0022(11) -0.0144(12)
C53 0.0496(15) 0.0601(18) 0.0406(15) -0.0188(14) -0.0084(12) -0.0146(13)
C54 0.0478(14) 0.0449(15) 0.0391(15) -0.0115(12) -0.0093(11) -0.0123(12)
C56 0.0553(15) 0.0352(13) 0.0393(14) 0.0050(11) -0.0170(11) -0.0189(11)
C57 0.0663(18) 0.0393(15) 0.0418(15) 0.0005(12) -0.0142(13) -0.0140(13)
C58 0.104(3) 0.0513(18) 0.0416(17) -0.0002(14) -0.0254(17) -0.0389(18)
C59 0.086(2) 0.089(3) 0.0529(19) 0.0037(18) -0.0230(17) -0.057(2)
C60 0.0572(18) 0.077(2) 0.0525(18) 0.0078(16) -0.0127(14) -0.0390(16)
C61 0.0506(15) 0.0486(16) 0.0376(14) 0.0025(12) -0.0060(11) -0.0249(12)
C71 0.0219(9) 0.0256(11) 0.0239(11) 0.0001(9) -0.0089(8) -0.0032(8)
C72 0.0258(10) 0.0204(10) 0.0242(11) 0.0001(8) -0.0071(8) -0.0029(8)
C74 0.0272(10) 0.0324(12) 0.0182(10) -0.0011(9) -0.0063(8) -0.0097(9)
C75 0.0269(10) 0.0274(11) 0.0199(10) 0.0049(9) -0.0087(8) -0.0097(9)
C76 0.0251(10) 0.0257(11) 0.0303(12) -0.0035(9) -0.0077(9) -0.0087(8)
C78 0.0315(11) 0.0353(13) 0.0313(13) -0.0069(10) -0.0069(9) -0.0126(9)
C80 0.0501(14) 0.0499(15) 0.0363(14) 0.0064(12) -0.0232(12) -0.0246(12)
C81 0.0397(13) 0.0508(16) 0.0430(15) 0.0127(13) -0.0191(12) -0.0209(11)
C83 0.0421(13) 0.0458(15) 0.0266(12) -0.0015(11) -0.0084(10) -0.0122(11)
C84 0.0374(12) 0.0471(15) 0.0294(13) 0.0033(11) -0.0073(10) -0.0131(11)
C86 0.0369(12) 0.0396(13) 0.0290(12) 0.0009(10) -0.0011(9) -0.0133(10)
C87 0.0451(13) 0.0404(14) 0.0341(13) 0.0037(11) -0.0074(10) -0.0154(11)
C88 0.0465(14) 0.0506(16) 0.0434(15) -0.0046(13) -0.0048(12) -0.0210(12)
C89 0.0535(15) 0.0433(15) 0.0516(17) -0.0061(13) 0.0051(13) -0.0223(12)
C90 0.0616(17) 0.0386(15) 0.0497(17) 0.0112(13) -0.0014(13) -0.0151(13)
C91 0.0448(14) 0.0411(14) 0.0354(14) 0.0027(11) -0.0036(11) -0.0091(11)
Cl3 0.0273(2) 0.0242(2) 0.0278(3) -0.0040(2) -0.00455(19) -0.00309(18)
Cl1 0.0300(2) 0.0299(3) 0.0261(3) 0.0043(2) -0.00376(19) -0.0104(2)
Cl2 0.0254(2) 0.0324(3) 0.0292(3) -0.0003(2) -0.00853(19) -0.01237(19)

loop_
_atom_type_symbol
_atom_type_description
_atom_type_scat_dispersion_real
_atom_type_scat_dispersion_imag
_atom_type_scat_source
C C 0.0033 0.0016 'International Tables Vol C Tables 4.2.6.8 and 6.1.1.4'
H H 0.0000 0.0000 'International Tables Vol C Tables 4.2.6.8 and 6.1.1.4'
N N 0.0061 0.0033 'International Tables Vol C Tables 4.2.6.8 and 6.1.1.4'
O O 0.0106 0.0060 'International Tables Vol C Tables 4.2.6.8 and 6.1.1.4'
Cl Cl 0.1484 0.1585 'International Tables Vol C Tables 4.2.6.8 and 6.1.1.4'
Fe Fe 0.3463 0.8444 'International Tables Vol C Tables 4.2.6.8 and 6.1.1.4'

loop_
_geom_angle_atom_site_label_1
_geom_angle_atom_site_label_2
_geom_angle_atom_site_label_3
_geom_angle
_geom_angle_site_symmetry_1
_geom_angle_site_symmetry_3
_geom_angle_publ_flag
O13 Fe1 O76 98.05(5) . 2_566 ?
O13 Fe1 O43 98.35(5) . . ?
O76 Fe1 O43 74.57(5) 2_566 . ?
O13 Fe1 O46 74.56(5) . . ?
O76 Fe1 O46 167.98(5) 2_566 . ?
O43 Fe1 O46 96.83(5) . . ?
O13 Fe1 N40 151.10(5) . . ?
O76 Fe1 N40 108.36(6) 2_566 . ?
O43 Fe1 N40 78.20(5) . . ?
O46 Fe1 N40 77.37(5) . . ?
O13 Fe1 Cl1 99.46(4) . . ?
O76 Fe1 Cl1 92.24(4) 2_566 . ?
O43 Fe1 Cl1 159.15(4) . . ?
O46 Fe1 Cl1 98.28(4) . . ?
N40 Fe1 Cl1 91.19(4) . . ?
O73 Fe2 O46 98.65(5) . . ?
O73 Fe2 O13 98.60(5) . . ?
O46 Fe2 O13 74.70(5) . . ?
O73 Fe2 O16 74.78(5) . . ?
O46 Fe2 O16 167.73(5) . . ?
O13 Fe2 O16 95.77(5) . . ?
O73 Fe2 N10 151.17(5) . . ?
O46 Fe2 N10 107.64(6) . . ?
O13 Fe2 N10 77.70(5) . . ?
O16 Fe2 N10 77.16(5) . . ?
O73 Fe2 Cl2 99.61(4) . . ?
O46 Fe2 Cl2 92.75(4) . . ?
O13 Fe2 Cl2 159.25(4) . . ?
O16 Fe2 Cl2 98.53(4) . . ?
N10 Fe2 Cl2 90.90(4) . . ?
O43 Fe3 O16 98.01(5) 2_566 . ?
O43 Fe3 O73 98.27(5) 2_566 . ?
O16 Fe3 O73 74.70(5) . . ?
O43 Fe3 O76 74.52(5) 2_566 . ?
O16 Fe3 O76 167.48(6) . . ?
O73 Fe3 O76 96.16(5) . . ?
O43 Fe3 N70 151.40(5) 2_566 . ?
O16 Fe3 N70 108.17(5) . . ?
O73 Fe3 N70 78.32(5) . . ?
O76 Fe3 N70 77.62(5) . . ?
O43 Fe3 Cl3 99.74(4) 2_566 . ?
O16 Fe3 Cl3 93.72(4) . . ?
O73 Fe3 Cl3 159.79(4) . . ?
O76 Fe3 Cl3 97.42(4) . . ?
N70 Fe3 Cl3 90.05(4) . . ?
C11 N10 C14 112.66(16) . . ?
C11 N10 C13 110.97(16) . . ?
C14 N10 C13 112.34(15) . . ?
C11 N10 Fe2 107.83(11) . . ?
C14 N10 Fe2 103.40(12) . . ?
C13 N10 Fe2 109.23(12) . . ?
C47 N40 C43 112.03(15) . . ?
C47 N40 C41 111.01(16) . . ?
C43 N40 C41 112.41(15) . . ?
C47 N40 Fe1 109.13(11) . . ?
C43 N40 Fe1 103.70(11) . . ?
C41 N40 Fe1 108.19(11) . . ?
C74 N70 C76 110.81(16) . . ?
C74 N70 C71 112.07(16) . . ?
C76 N70 C71 111.05(15) . . ?
C74 N70 Fe3 102.82(11) . . ?
C76 N70 Fe3 112.13(11) . . ?
C71 N70 Fe3 107.67(11) . . ?
C12 O13 Fe1 127.89(12) . . ?
C12 O13 Fe2 115.09(11) . . ?
Fe1 O13 Fe2 105.60(5) . . ?
C15 O16 Fe3 134.10(12) . . ?
C15 O16 Fe2 120.97(11) . . ?
Fe3 O16 Fe2 104.57(6) . . ?
C18 O19 C20 113.35(18) . . ?
C23 O22 C21 113.4(2) . . ?
C26 O25 C24 117.48(19) . . ?
C42 O43 Fe3 128.18(12) . 2_566 ?
C42 O43 Fe1 114.39(10) . . ?
Fe3 O43 Fe1 105.71(6) 2_566 . ?
C45 O46 Fe2 134.12(12) . . ?
C45 O46 Fe1 120.54(12) . . ?
Fe2 O46 Fe1 104.93(5) . . ?
C50 O49 C48 111.69(17) . . ?
C53 O52 C51 110.86(18) . . ?
C56 O55 C54 119.45(19) . . ?
C72 O73 Fe2 128.55(11) . . ?
C72 O73 Fe3 114.30(11) . . ?
Fe2 O73 Fe3 105.83(6) . . ?
C75 O76 Fe1 134.32(11) . 2_566 ?
C75 O76 Fe3 120.41(11) . . ?
Fe1 O76 Fe3 105.14(6) 2_566 . ?
C80 O79 C78 114.82(19) . . ?
C83 O82 C81 112.97(19) . . ?
C86 O85 C84 117.68(17) . . ?
N10 C11 C12 111.67(16) . . ?
O13 C12 C11 109.04(15) . . ?
N10 C13 C18 118.05(17) . . ?
N10 C14 C15 110.08(16) . . ?
O16 C15 C14 108.65(16) . . ?
O19 C18 C13 110.98(18) . . ?
O19 C20 C21 112.9(2) . . ?
O22 C21 C20 111.9(2) . . ?
O22 C23 C24 108.3(2) . . ?
O25 C24 C23 109.7(2) . . ?
O25 C26 C27 124.4(2) . . ?
O25 C26 C31 115.4(2) . . ?
C27 C26 C31 120.2(2) . . ?
C28 C27 C26 119.3(3) . . ?
C29 C28 C27 121.3(3) . . ?
C28 C29 C30 118.8(3) . . ?
C31 C30 C29 121.2(3) . . ?
C30 C31 C26 119.2(2) . . ?
N40 C41 C42 111.61(16) . . ?
O43 C42 C41 109.17(16) . . ?
N40 C43 C45 109.85(15) . . ?
O46 C45 C43 108.39(16) . . ?
N40 C47 C48 115.39(17) . . ?
O49 C48 C47 105.62(17) . . ?
O49 C50 C51 109.9(2) . . ?
O52 C51 C50 108.9(2) . . ?
O52 C53 C54 108.7(2) . . ?
O55 C54 C53 104.0(2) . . ?
O55 C56 C61 125.0(2) . . ?
O55 C56 C57 114.5(2) . . ?
C61 C56 C57 120.5(2) . . ?
C58 C57 C56 119.3(3) . . ?
C57 C58 C59 120.3(3) . . ?
C60 C59 C58 119.8(3) . . ?
C59 C60 C61 121.5(3) . . ?
C56 C61 C60 118.5(3) . . ?
N70 C71 C72 111.66(15) . . ?
O73 C72 C71 109.64(16) . . ?
N70 C74 C75 110.57(16) . . ?
O76 C75 C74 108.79(16) . . ?
N70 C76 C78 115.34(17) . . ?
O79 C78 C76 109.49(18) . . ?
O79 C80 C81 108.4(2) . . ?
O82 C81 C80 113.8(2) . . ?
O82 C83 C84 110.3(2) . . ?
O85 C84 C83 108.3(2) . . ?
O85 C86 C91 124.0(2) . . ?
O85 C86 C87 115.8(2) . . ?
C91 C86 C87 120.1(2) . . ?
C88 C87 C86 120.2(2) . . ?
C87 C88 C89 120.2(2) . . ?
C90 C89 C88 119.1(2) . . ?
C89 C90 C91 121.9(3) . . ?
C86 C91 C90 118.5(2) . . ?

loop_
_geom_bond_atom_site_label_1
_geom_bond_atom_site_label_2
_geom_bond_distance
_geom_bond_site_symmetry_2
_geom_bond_publ_flag
Fe1 O13 1.9785(13) . ?
Fe1 O76 1.9868(12) 2_566 ?
Fe1 O43 2.0039(13) . ?
Fe1 O46 2.0165(13) . ?
Fe1 N40 2.2733(16) . ?
Fe1 Cl1 2.3456(5) . ?
Fe2 O73 1.9669(13) . ?
Fe2 O46 1.9843(13) . ?
Fe2 O13 2.0047(12) . ?
Fe2 O16 2.0144(13) . ?
Fe2 N10 2.2998(16) . ?
Fe2 Cl2 2.3269(5) . ?
Fe3 O43 1.9803(12) 2_566 ?
Fe3 O16 1.9858(13) . ?
Fe3 O73 1.9998(13) . ?
Fe3 O76 2.0125(13) . ?
Fe3 N70 2.2855(15) . ?
Fe3 Cl3 2.3210(5) . ?
N10 C11 1.486(2) . ?
N10 C14 1.486(3) . ?
N10 C13 1.494(2) . ?
N40 C47 1.486(3) . ?
N40 C43 1.487(2) . ?
N40 C41 1.495(3) . ?
N70 C74 1.484(2) . ?
N70 C76 1.493(2) . ?
N70 C71 1.496(2) . ?
O13 C12 1.417(2) . ?
O16 C15 1.423(2) . ?
O19 C18 1.415(3) . ?
O19 C20 1.432(3) . ?
O22 C23 1.412(3) . ?
O22 C21 1.415(3) . ?
O25 C26 1.371(3) . ?
O25 C24 1.429(3) . ?
O43 C42 1.424(2) . ?
O43 Fe3 1.9803(12) 2_566 ?
O46 C45 1.426(2) . ?
O49 C50 1.421(3) . ?
O49 C48 1.422(3) . ?
O52 C53 1.410(3) . ?
O52 C51 1.421(3) . ?
O55 C56 1.374(3) . ?
O55 C54 1.418(3) . ?
O73 C72 1.418(2) . ?
O76 C75 1.420(2) . ?
O76 Fe1 1.9868(12) 2_566 ?
O79 C80 1.419(3) . ?
O79 C78 1.421(3) . ?
O82 C83 1.418(3) . ?
O82 C81 1.427(3) . ?
O85 C86 1.372(3) . ?
O85 C84 1.437(3) . ?
C11 C12 1.526(3) . ?
C13 C18 1.507(3) . ?
C14 C15 1.515(3) . ?
C20 C21 1.505(3) . ?
C23 C24 1.483(4) . ?
C26 C27 1.384(3) . ?
C26 C31 1.398(3) . ?
C27 C28 1.380(4) . ?
C28 C29 1.375(4) . ?
C29 C30 1.388(4) . ?
C30 C31 1.372(4) . ?
C41 C42 1.524(3) . ?
C43 C45 1.513(3) . ?
C47 C48 1.516(3) . ?
C50 C51 1.494(4) . ?
C53 C54 1.507(3) . ?
C56 C61 1.383(4) . ?
C56 C57 1.399(4) . ?
C57 C58 1.378(4) . ?
C58 C59 1.385(5) . ?
C59 C60 1.362(5) . ?
C60 C61 1.390(4) . ?
C71 C72 1.525(3) . ?
C74 C75 1.510(3) . ?
C76 C78 1.517(3) . ?
C80 C81 1.499(4) . ?
C83 C84 1.494(3) . ?
C86 C91 1.387(3) . ?
C86 C87 1.391(3) . ?
C87 C88 1.382(3) . ?
C88 C89 1.389(4) . ?
C89 C90 1.371(4) . ?
C90 C91 1.395(4) . ?
